data_4315404
loop_
_publ_author_name
'Lindsay J. Hounjet'
'Matthias Bierenstiel'
'Michael J. Ferguson'
'Robert McDonald'
'Martin Cowie'

_publ_section_title
;
 Coordinatively Diverse ortho-Phosphinoaniline Complexes of Ruthenium and
 Isolation of a Putative Intermediate in Ketone Transfer Hydrogenation
 Catalysis
;
_journal_name_full 'Inorganic Chemistry'
_journal_page_first 4288
_journal_page_last 4300
_journal_paper_doi 10.1021/ic100165t
_journal_volume 49
_journal_year 2010
_chemical_formula_moiety 'C43 H56 Cl N4 P2 Ru, Cl'
_chemical_formula_sum 'C43 H56 Cl2 N4 P2 Ru'
_chemical_formula_weight 862.83
_chemical_name_systematic
; 
 ? 
;
_space_group_IT_number 29
_symmetry_cell_setting orthorhombic
_symmetry_space_group_name_Hall 'P 2c -2ac'
_symmetry_space_group_name_H-M 'P c a 21'
_atom_sites_solution_hydrogens geom
_atom_sites_solution_primary direct
_atom_sites_solution_secondary difmap
_audit_creation_method SHELXL-97
_cell_angle_alpha 90.00
_cell_angle_beta 90.00
_cell_angle_gamma 90.00
_cell_formula_units_Z 8
_cell_length_a 36.0666(14)
_cell_length_b 10.3284(4)
_cell_length_c 22.7085(9)
_cell_measurement_reflns_used 9719
_cell_measurement_temperature 173(2)
_cell_measurement_theta_max 27.25
_cell_measurement_theta_min 2.26
_cell_volume 8459.1(6)
_computing_cell_refinement 'Bruker SAINT'
_computing_data_collection 'Bruker APEX2'
_computing_data_reduction 'Bruker SAINT'
_computing_molecular_graphics 'Bruker SHELXTL'
_computing_publication_material 'Bruker SHELXTL'
_computing_structure_refinement 'SHELXL-97 (Sheldrick, 2008)'
_computing_structure_solution 'SIR-97 (Altomare et al, 1999)'
_diffrn_ambient_temperature 173(2)
_diffrn_measured_fraction_theta_full 1.000
_diffrn_measured_fraction_theta_max 1.000
_diffrn_measurement_device_type 'Bruker APEX-II CCD'
_diffrn_measurement_method '\w scans'
_diffrn_radiation_monochromator graphite
_diffrn_radiation_source 'fine-focus sealed tube'
_diffrn_radiation_type MoK\a
_diffrn_radiation_wavelength 0.71073
_diffrn_reflns_av_R_equivalents 0.0401
_diffrn_reflns_av_sigmaI/netI 0.0328
_diffrn_reflns_limit_h_max 46
_diffrn_reflns_limit_h_min -46
_diffrn_reflns_limit_k_max 13
_diffrn_reflns_limit_k_min -13
_diffrn_reflns_limit_l_max 29
_diffrn_reflns_limit_l_min -29
_diffrn_reflns_number 71812
_diffrn_reflns_theta_full 27.48
_diffrn_reflns_theta_max 27.48
_diffrn_reflns_theta_min 1.13
_exptl_absorpt_coefficient_mu 0.608
_exptl_absorpt_correction_T_max 0.9187
_exptl_absorpt_correction_T_min 0.8275
_exptl_absorpt_correction_type multi-scan
_exptl_absorpt_process_details 'SADABS (Sheldrick, 2008)'
_exptl_crystal_colour yellow
_exptl_crystal_density_diffrn 1.355
_exptl_crystal_density_method 'not measured'
_exptl_crystal_description block
_exptl_crystal_F_000 3600
_exptl_crystal_size_max 0.32
_exptl_crystal_size_mid 0.28
_exptl_crystal_size_min 0.14
_refine_diff_density_max 0.970
_refine_diff_density_min -0.449
_refine_diff_density_rms 0.054
_refine_ls_abs_structure_details 'Flack H D (1983), Acta Cryst. A39, 876-881. 9428 Friedel pairs'
_refine_ls_abs_structure_Flack 0.298(12)
_refine_ls_extinction_method none
_refine_ls_goodness_of_fit_ref 1.022
_refine_ls_hydrogen_treatment constr
_refine_ls_matrix_type full
_refine_ls_number_parameters 940
_refine_ls_number_reflns 19378
_refine_ls_number_restraints 1
_refine_ls_restrained_S_all 1.022
_refine_ls_R_factor_all 0.0317
_refine_ls_R_factor_gt 0.0276
_refine_ls_shift/su_max 0.004
_refine_ls_shift/su_mean 0.000
_refine_ls_structure_factor_coef Fsqd
_refine_ls_weighting_details 'calc w=1/[\s^2^(Fo^2^)+(0.0326P)^2^+1.9568P] where P=(Fo^2^+2Fc^2^)/3'
_refine_ls_weighting_scheme calc
_refine_ls_wR_factor_gt 0.0619
_refine_ls_wR_factor_ref 0.0647
_reflns_number_gt 17974
_reflns_number_total 19378
_reflns_threshold_expression I>2\s(I)
_cod_data_source_file ic100165t_si_001_5.cif
_cod_data_source_block 4
_cod_depositor_comments
;
The following automatic conversions were performed:

'_symmetry_cell_setting' value 'Orthorhombic' changed to
'orthorhombic' according to the built-in table from CIF Core
dictionary named 'cif_core.dic' version 2.4.1 from 2010-06-29.

Automatic conversion script
Id: cif_fix_values 1646 2011-03-28 12:23:43Z adriana 
;
_cod_original_cell_volume 8459.2(6)
_cod_database_code 4315404

loop_
_symmetry_equiv_pos_as_xyz
'x, y, z'
'-x, -y, z+1/2'
'x+1/2, -y, z'
'-x+1/2, y, z+1/2'

loop_
_atom_site_label
_atom_site_type_symbol
_atom_site_fract_x
_atom_site_fract_y
_atom_site_fract_z
_atom_site_U_iso_or_equiv
_atom_site_adp_type
_atom_site_occupancy
_atom_site_symmetry_multiplicity
_atom_site_calc_flag
_atom_site_refinement_flags
_atom_site_disorder_assembly
_atom_site_disorder_group
RuA Ru 0.509133(5) 0.345954(17) 0.164839(8) 0.01664(4) Uani 1 1 d . . .
Cl1A Cl 0.533100(17) 0.17683(6) 0.10363(3) 0.02459(12) Uani 1 1 d . . .
P1A P 0.492450(16) 0.42565(6) 0.07024(3) 0.01708(12) Uani 1 1 d . . .
P2A P 0.558665(16) 0.46404(6) 0.12655(3) 0.01686(12) Uani 1 1 d . . .
N1A N 0.41429(6) 0.3327(2) 0.06873(9) 0.0248(5) Uani 1 1 d . . .
N2A N 0.49503(6) 0.6057(3) -0.04133(10) 0.0334(5) Uani 1 1 d . . .
N3A N 0.59308(6) 0.5910(2) 0.24134(10) 0.0304(5) Uani 1 1 d . . .
N4A N 0.62588(6) 0.5408(2) 0.05214(10) 0.0271(5) Uani 1 1 d . . .
C10A C 0.54151(6) 0.4542(2) 0.05042(10) 0.0193(5) Uani 1 1 d . . .
H10A H 0.5525 0.3810 0.0283 0.023 Uiso 1 1 calc R . .
H10B H 0.5451 0.5360 0.0284 0.023 Uiso 1 1 calc R . .
C11A C 0.47232(7) 0.3176(2) 0.01557(11) 0.0206(5) Uani 1 1 d . . .
C12A C 0.43534(7) 0.2810(2) 0.02034(11) 0.0222(5) Uani 1 1 d . . .
C13A C 0.41980(8) 0.1975(3) -0.02155(12) 0.0324(6) Uani 1 1 d . . .
H13A H 0.3945 0.1725 -0.0183 0.039 Uiso 1 1 calc R . .
C14A C 0.44090(8) 0.1514(3) -0.06730(13) 0.0382(7) Uani 1 1 d . . .
H14A H 0.4301 0.0955 -0.0958 0.046 Uiso 1 1 calc R . .
C15A C 0.47778(8) 0.1863(3) -0.07194(13) 0.0376(7) Uani 1 1 d . . .
H15A H 0.4926 0.1527 -0.1030 0.045 Uiso 1 1 calc R . .
C16A C 0.49305(7) 0.2697(3) -0.03144(12) 0.0308(6) Uani 1 1 d . . .
H16A H 0.5182 0.2952 -0.0356 0.037 Uiso 1 1 calc R . .
C17A C 0.38746(7) 0.4313(3) 0.04935(13) 0.0345(6) Uani 1 1 d . . .
H17A H 0.4003 0.4976 0.0262 0.041 Uiso 1 1 calc R . .
H17B H 0.3759 0.4716 0.0839 0.041 Uiso 1 1 calc R . .
H17C H 0.3683 0.3904 0.0251 0.041 Uiso 1 1 calc R . .
C18A C 0.39519(8) 0.2333(3) 0.10272(13) 0.0389(7) Uani 1 1 d . . .
H18A H 0.4131 0.1676 0.1155 0.047 Uiso 1 1 calc R . .
H18B H 0.3761 0.1925 0.0782 0.047 Uiso 1 1 calc R . .
H18C H 0.3835 0.2728 0.1373 0.047 Uiso 1 1 calc R . .
C21A C 0.47062(7) 0.5839(2) 0.05948(11) 0.0213(5) Uani 1 1 d . . .
C22A C 0.47683(7) 0.6602(3) 0.00934(12) 0.0268(6) Uani 1 1 d . . .
C23A C 0.46420(9) 0.7881(3) 0.00930(15) 0.0400(7) Uani 1 1 d . . .
H23A H 0.4696 0.8429 -0.0232 0.048 Uiso 1 1 calc R . .
C24A C 0.44390(10) 0.8355(3) 0.05623(16) 0.0474(9) Uani 1 1 d . . .
H24A H 0.4361 0.9233 0.0561 0.057 Uiso 1 1 calc R . .
C25A C 0.43491(9) 0.7576(3) 0.10303(14) 0.0408(7) Uani 1 1 d . . .
H25A H 0.4196 0.7892 0.1338 0.049 Uiso 1 1 calc R . .
C26A C 0.44864(7) 0.6312(3) 0.10477(12) 0.0294(6) Uani 1 1 d . . .
H26A H 0.4429 0.5771 0.1373 0.035 Uiso 1 1 calc R . .
C27A C 0.52222(10) 0.6900(4) -0.06968(16) 0.0564(10) Uani 1 1 d . . .
H27A H 0.5401 0.7204 -0.0403 0.068 Uiso 1 1 calc R . .
H27B H 0.5095 0.7645 -0.0872 0.068 Uiso 1 1 calc R . .
H27C H 0.5352 0.6417 -0.1005 0.068 Uiso 1 1 calc R . .
C28A C 0.46808(9) 0.5602(3) -0.08453(12) 0.0428(8) Uani 1 1 d . . .
H28A H 0.4499 0.5043 -0.0651 0.051 Uiso 1 1 calc R . .
H28B H 0.4809 0.5112 -0.1154 0.051 Uiso 1 1 calc R . .
H28C H 0.4554 0.6346 -0.1022 0.051 Uiso 1 1 calc R . .
C31A C 0.56614(6) 0.6357(2) 0.14346(11) 0.0212(5) Uani 1 1 d . . .
C32A C 0.58339(7) 0.6799(3) 0.19504(12) 0.0260(5) Uani 1 1 d . . .
C33A C 0.59111(8) 0.8119(3) 0.20082(14) 0.0344(6) Uani 1 1 d . . .
H33A H 0.6032 0.8420 0.2354 0.041 Uiso 1 1 calc R . .
C34A C 0.58153(8) 0.8996(3) 0.15737(15) 0.0385(7) Uani 1 1 d . . .
H34A H 0.5876 0.9886 0.1616 0.046 Uiso 1 1 calc R . .
C35A C 0.56317(8) 0.8569(3) 0.10792(14) 0.0336(6) Uani 1 1 d . . .
H35A H 0.5558 0.9170 0.0785 0.040 Uiso 1 1 calc R . .
C36A C 0.55551(7) 0.7271(2) 0.10105(12) 0.0261(5) Uani 1 1 d . . .
H36A H 0.5427 0.6989 0.0668 0.031 Uiso 1 1 calc R . .
C37A C 0.63280(8) 0.5626(3) 0.24209(15) 0.0439(8) Uani 1 1 d . . .
H37A H 0.6383 0.5021 0.2742 0.053 Uiso 1 1 calc R . .
H37B H 0.6467 0.6430 0.2481 0.053 Uiso 1 1 calc R . .
H37C H 0.6400 0.5237 0.2045 0.053 Uiso 1 1 calc R . .
C38A C 0.58235(9) 0.6396(3) 0.29963(13) 0.0436(8) Uani 1 1 d . . .
H38A H 0.5558 0.6593 0.2998 0.052 Uiso 1 1 calc R . .
H38B H 0.5964 0.7184 0.3085 0.052 Uiso 1 1 calc R . .
H38C H 0.5877 0.5737 0.3295 0.052 Uiso 1 1 calc R . .
C41A C 0.60462(6) 0.3892(2) 0.12805(10) 0.0200(5) Uani 1 1 d . . .
C42A C 0.63320(7) 0.4349(2) 0.09189(11) 0.0234(5) Uani 1 1 d . . .
C43A C 0.66804(7) 0.3776(3) 0.09580(13) 0.0307(6) Uani 1 1 d . . .
H43A H 0.6878 0.4088 0.0720 0.037 Uiso 1 1 calc R . .
C44A C 0.67425(7) 0.2752(3) 0.13422(13) 0.0345(7) Uani 1 1 d . . .
H44A H 0.6982 0.2369 0.1365 0.041 Uiso 1 1 calc R . .
C45A C 0.64583(7) 0.2290(2) 0.16903(13) 0.0295(6) Uani 1 1 d . . .
H45A H 0.6500 0.1583 0.1949 0.035 Uiso 1 1 calc R . .
C46A C 0.61107(6) 0.2865(2) 0.16604(12) 0.0249(5) Uani 1 1 d . . .
H46A H 0.5915 0.2552 0.1902 0.030 Uiso 1 1 calc R . .
C47A C 0.64677(9) 0.6568(3) 0.06898(15) 0.0407(7) Uani 1 1 d . . .
H47A H 0.6412 0.6791 0.1100 0.049 Uiso 1 1 calc R . .
H47B H 0.6397 0.7290 0.0433 0.049 Uiso 1 1 calc R . .
H47C H 0.6734 0.6399 0.0649 0.049 Uiso 1 1 calc R . .
C48A C 0.63319(10) 0.5055(3) -0.00889(14) 0.0471(8) Uani 1 1 d . . .
H48A H 0.6188 0.4281 -0.0191 0.056 Uiso 1 1 calc R . .
H48B H 0.6597 0.4875 -0.0139 0.056 Uiso 1 1 calc R . .
H48C H 0.6260 0.5771 -0.0348 0.056 Uiso 1 1 calc R . .
C50A C 0.47749(9) 0.6062(3) 0.24613(13) 0.0351(7) Uani 1 1 d . . .
H50A H 0.4808 0.6299 0.2876 0.042 Uiso 1 1 calc R . .
H50B H 0.4521 0.6271 0.2338 0.042 Uiso 1 1 calc R . .
H50C H 0.4951 0.6547 0.2218 0.042 Uiso 1 1 calc R . .
C51A C 0.49748(7) 0.1887(3) 0.23396(11) 0.0243(5) Uani 1 1 d . . .
C52A C 0.46346(7) 0.2418(3) 0.21468(11) 0.0251(5) Uani 1 1 d . . .
H52A H 0.4458 0.1856 0.1924 0.030 Uiso 1 1 calc R . .
C53A C 0.45713(7) 0.3768(3) 0.21675(11) 0.0252(5) Uani 1 1 d . . .
H53A H 0.4348 0.4131 0.1964 0.030 Uiso 1 1 calc R . .
C54A C 0.48422(7) 0.4628(3) 0.23865(11) 0.0263(5) Uani 1 1 d . . .
C55A C 0.51906(7) 0.4083(3) 0.25543(10) 0.0251(5) Uani 1 1 d . . .
H55A H 0.5403 0.4676 0.2637 0.030 Uiso 1 1 calc R . .
C56A C 0.52537(7) 0.2740(3) 0.25448(10) 0.0238(5) Uani 1 1 d . . .
H56A H 0.5510 0.2404 0.2610 0.029 Uiso 1 1 calc R . .
C57A C 0.50617(8) 0.0453(3) 0.23285(13) 0.0330(6) Uani 1 1 d . . .
H57A H 0.5327 0.0362 0.2207 0.040 Uiso 1 1 calc R . .
C58A C 0.50296(11) -0.0078(3) 0.29512(16) 0.0562(10) Uani 1 1 d . . .
H58A H 0.5182 0.0444 0.3218 0.067 Uiso 1 1 calc R . .
H58B H 0.5116 -0.0978 0.2958 0.067 Uiso 1 1 calc R . .
H58C H 0.4770 -0.0043 0.3079 0.067 Uiso 1 1 calc R . .
C59A C 0.48311(8) -0.0326(3) 0.18940(15) 0.0406(7) Uani 1 1 d . . .
H59A H 0.4902 -0.1241 0.1917 0.049 Uiso 1 1 calc R . .
H59B H 0.4876 -0.0005 0.1494 0.049 Uiso 1 1 calc R . .
H59C H 0.4568 -0.0233 0.1991 0.049 Uiso 1 1 calc R . .
RuB Ru 0.242809(5) 0.767045(17) 0.837620(9) 0.01988(4) Uani 1 1 d . . .
Cl1B Cl 0.223295(18) 0.60249(6) 0.90500(3) 0.02908(13) Uani 1 1 d . . .
P1B P 0.259515(16) 0.86688(6) 0.92854(3) 0.02052(13) Uani 1 1 d . . .
P2B P 0.191693(16) 0.88103(6) 0.87321(3) 0.01981(12) Uani 1 1 d . . .
N1B N 0.33703(6) 0.7886(2) 0.93929(10) 0.0290(5) Uani 1 1 d . . .
N2B N 0.25694(7) 1.0763(3) 1.02885(12) 0.0448(7) Uani 1 1 d . . .
N3B N 0.14833(7) 0.9512(3) 0.75955(11) 0.0466(7) Uani 1 1 d . . .
N4B N 0.12842(6) 0.9593(2) 0.95466(10) 0.0270(5) Uani 1 1 d . . .
C10B C 0.21074(6) 0.8986(3) 0.94726(10) 0.0231(5) Uani 1 1 d . . .
H10C H 0.2006 0.8335 0.9750 0.028 Uiso 1 1 calc R . .
H10D H 0.2070 0.9867 0.9633 0.028 Uiso 1 1 calc R . .
C11B C 0.27865(7) 0.7770(3) 0.99059(11) 0.0236(5) Uani 1 1 d . . .
C12B C 0.31647(7) 0.7545(2) 0.99133(11) 0.0259(5) Uani 1 1 d . . .
C13B C 0.33288(8) 0.7009(3) 1.04111(13) 0.0354(7) Uani 1 1 d . . .
H13B H 0.3590 0.6893 1.0422 0.042 Uiso 1 1 calc R . .
C14B C 0.31167(9) 0.6645(3) 1.08888(14) 0.0417(7) Uani 1 1 d . . .
H14B H 0.3231 0.6273 1.1226 0.050 Uiso 1 1 calc R . .
C15B C 0.27387(9) 0.6825(3) 1.08724(13) 0.0417(8) Uani 1 1 d . . .
H15B H 0.2590 0.6551 1.1195 0.050 Uiso 1 1 calc R . .
C16B C 0.25743(7) 0.7400(3) 1.03905(13) 0.0340(7) Uani 1 1 d . . .
H16B H 0.2314 0.7545 1.0389 0.041 Uiso 1 1 calc R . .
C17B C 0.36808(9) 0.8744(4) 0.95175(15) 0.0539(10) Uani 1 1 d . . .
H17D H 0.3592 0.9506 0.9733 0.065 Uiso 1 1 calc R . .
H17E H 0.3795 0.9020 0.9147 0.065 Uiso 1 1 calc R . .
H17F H 0.3865 0.8285 0.9757 0.065 Uiso 1 1 calc R . .
C18B C 0.34932(10) 0.6740(3) 0.90706(14) 0.0483(9) Uani 1 1 d . . .
H18D H 0.3280 0.6179 0.8991 0.058 Uiso 1 1 calc R . .
H18E H 0.3676 0.6267 0.9307 0.058 Uiso 1 1 calc R . .
H18F H 0.3606 0.7006 0.8697 0.058 Uiso 1 1 calc R . .
C21B C 0.28324(7) 1.0227(3) 0.93185(12) 0.0279(6) Uani 1 1 d . . .
C22B C 0.27865(8) 1.1113(3) 0.97796(14) 0.0360(7) Uani 1 1 d . . .
C23B C 0.29660(10) 1.2319(3) 0.97468(17) 0.0526(9) Uani 1 1 d . . .
H23B H 0.2925 1.2949 1.0044 0.063 Uiso 1 1 calc R . .
C24B C 0.32015(12) 1.2590(3) 0.92819(19) 0.0600(11) Uani 1 1 d . . .
H24B H 0.3319 1.3412 0.9261 0.072 Uiso 1 1 calc R . .
C25B C 0.32692(10) 1.1685(3) 0.88478(16) 0.0527(9) Uani 1 1 d . . .
H25B H 0.3441 1.1861 0.8541 0.063 Uiso 1 1 calc R . .
C26B C 0.30824(8) 1.0520(3) 0.88674(13) 0.0376(7) Uani 1 1 d . . .
H26B H 0.3125 0.9899 0.8566 0.045 Uiso 1 1 calc R . .
C27B C 0.23027(11) 1.1739(5) 1.04717(18) 0.0729(14) Uani 1 1 d . . .
H27D H 0.2144 1.1970 1.0137 0.087 Uiso 1 1 calc R . .
H27E H 0.2435 1.2510 1.0610 0.087 Uiso 1 1 calc R . .
H27F H 0.2149 1.1394 1.0791 0.087 Uiso 1 1 calc R . .
C28B C 0.28064(9) 1.0414(4) 1.07857(14) 0.0502(9) Uani 1 1 d . . .
H28D H 0.2986 0.9757 1.0661 0.060 Uiso 1 1 calc R . .
H28E H 0.2653 1.0066 1.1105 0.060 Uiso 1 1 calc R . .
H28F H 0.2939 1.1184 1.0925 0.060 Uiso 1 1 calc R . .
C31B C 0.18007(6) 1.0426(2) 0.84607(12) 0.0273(6) Uani 1 1 d . . .
C32B C 0.15954(7) 1.0602(3) 0.79385(13) 0.0378(7) Uani 1 1 d . . .
C33B C 0.14993(9) 1.1871(4) 0.77789(18) 0.0561(10) Uani 1 1 d . . .
H33B H 0.1361 1.2007 0.7429 0.067 Uiso 1 1 calc R . .
C34B C 0.15984(10) 1.2911(4) 0.8110(2) 0.0606(11) Uani 1 1 d . . .
H34B H 0.1522 1.3754 0.7995 0.073 Uiso 1 1 calc R . .
C35B C 0.18091(10) 1.2747(3) 0.86105(18) 0.0519(9) Uani 1 1 d . . .
H35B H 0.1885 1.3475 0.8836 0.062 Uiso 1 1 calc R . .
C36B C 0.19098(8) 1.1501(3) 0.87813(15) 0.0397(7) Uani 1 1 d . . .
H36B H 0.2056 1.1387 0.9125 0.048 Uiso 1 1 calc R . .
C37B C 0.10879(8) 0.9196(4) 0.76818(16) 0.0566(10) Uani 1 1 d . . .
H37D H 0.1038 0.9081 0.8103 0.068 Uiso 1 1 calc R . .
H37E H 0.1028 0.8394 0.7471 0.068 Uiso 1 1 calc R . .
H37F H 0.0935 0.9903 0.7529 0.068 Uiso 1 1 calc R . .
C38B C 0.15423(12) 0.9671(5) 0.69541(15) 0.0750(14) Uani 1 1 d . . .
H38D H 0.1803 0.9881 0.6879 0.090 Uiso 1 1 calc R . .
H38E H 0.1385 1.0373 0.6807 0.090 Uiso 1 1 calc R . .
H38F H 0.1478 0.8864 0.6752 0.090 Uiso 1 1 calc R . .
C41B C 0.14755(6) 0.7978(2) 0.88150(11) 0.0229(5) Uani 1 1 d . . .
C42B C 0.12052(7) 0.8468(3) 0.91926(11) 0.0264(5) Uani 1 1 d . . .
C43B C 0.08601(7) 0.7862(3) 0.92161(14) 0.0372(7) Uani 1 1 d . . .
H43B H 0.0674 0.8187 0.9473 0.045 Uiso 1 1 calc R . .
C44B C 0.07859(8) 0.6794(3) 0.88704(14) 0.0415(7) Uani 1 1 d . . .
H44B H 0.0548 0.6399 0.8886 0.050 Uiso 1 1 calc R . .
C45B C 0.10541(7) 0.6295(3) 0.85021(13) 0.0357(7) Uani 1 1 d . . .
H45B H 0.1003 0.5553 0.8269 0.043 Uiso 1 1 calc R . .
C46B C 0.13996(7) 0.6889(3) 0.84757(11) 0.0289(6) Uani 1 1 d . . .
H46B H 0.1586 0.6548 0.8223 0.035 Uiso 1 1 calc R . .
C47B C 0.10422(9) 1.0686(3) 0.94024(15) 0.0424(7) Uani 1 1 d . . .
H47D H 0.1056 1.0863 0.8979 0.051 Uiso 1 1 calc R . .
H47E H 0.1123 1.1454 0.9621 0.051 Uiso 1 1 calc R . .
H47F H 0.0786 1.0474 0.9510 0.051 Uiso 1 1 calc R . .
C48B C 0.12697(8) 0.9309(3) 1.01799(13) 0.0368(7) Uani 1 1 d . . .
H48D H 0.1434 0.8578 1.0269 0.044 Uiso 1 1 calc R . .
H48E H 0.1015 0.9088 1.0292 0.044 Uiso 1 1 calc R . .
H48F H 0.1351 1.0072 1.0402 0.044 Uiso 1 1 calc R . .
C50B C 0.27800(11) 1.0151(3) 0.75044(15) 0.0516(9) Uani 1 1 d . . .
H50D H 0.2778 1.0315 0.7079 0.062 Uiso 1 1 calc R . .
H50E H 0.3027 1.0345 0.7662 0.062 Uiso 1 1 calc R . .
H50F H 0.2596 1.0704 0.7697 0.062 Uiso 1 1 calc R . .
C51B C 0.25184(8) 0.6052(3) 0.76930(12) 0.0291(6) Uani 1 1 d . . .
C52B C 0.28655(7) 0.6541(3) 0.78767(12) 0.0293(6) Uani 1 1 d . . .
H52B H 0.3037 0.5962 0.8100 0.035 Uiso 1 1 calc R . .
C53B C 0.29459(8) 0.7866(3) 0.78408(12) 0.0315(6) Uani 1 1 d . . .
H53B H 0.3176 0.8199 0.8035 0.038 Uiso 1 1 calc R . .
C54B C 0.26884(8) 0.8757(3) 0.76177(12) 0.0337(6) Uani 1 1 d . . .
C55B C 0.23333(8) 0.8256(3) 0.74700(11) 0.0317(6) Uani 1 1 d . . .
H55B H 0.2128 0.8882 0.7387 0.038 Uiso 1 1 calc R . .
C56B C 0.22478(8) 0.6921(3) 0.74920(11) 0.0282(6) Uani 1 1 d . . .
H56B H 0.1987 0.6622 0.7431 0.034 Uiso 1 1 calc R . .
C57B C 0.24214(9) 0.4623(3) 0.77095(14) 0.0380(7) Uani 1 1 d . . .
H57B H 0.2166 0.4554 0.7879 0.046 Uiso 1 1 calc R . .
C58B C 0.24015(14) 0.4095(4) 0.70796(18) 0.0724(13) Uani 1 1 d . . .
H58D H 0.2235 0.4639 0.6844 0.087 Uiso 1 1 calc R . .
H58E H 0.2306 0.3206 0.7087 0.087 Uiso 1 1 calc R . .
H58F H 0.2650 0.4101 0.6905 0.087 Uiso 1 1 calc R . .
C59B C 0.26730(9) 0.3808(3) 0.80904(17) 0.0517(9) Uani 1 1 d . . .
H59D H 0.2678 0.4163 0.8491 0.062 Uiso 1 1 calc R . .
H59E H 0.2924 0.3816 0.7926 0.062 Uiso 1 1 calc R . .
H59G H 0.2580 0.2917 0.8101 0.062 Uiso 1 1 calc R . .
Cl2A Cl 0.369352(19) 0.54136(8) 0.20580(3) 0.03758(16) Uani 1 1 d . . .
Cl2B Cl 0.38981(2) 0.92625(7) 0.79737(3) 0.03829(16) Uani 1 1 d . . .

loop_
_atom_site_aniso_label
_atom_site_aniso_U_11
_atom_site_aniso_U_22
_atom_site_aniso_U_33
_atom_site_aniso_U_23
_atom_site_aniso_U_13
_atom_site_aniso_U_12
RuA 0.01546(8) 0.01796(8) 0.01649(8) 0.00093(8) 0.00065(8) -0.00038(7)
Cl1A 0.0288(3) 0.0197(3) 0.0253(3) -0.0006(2) 0.0033(2) 0.0027(2)
P1A 0.0156(3) 0.0194(3) 0.0163(3) -0.0001(2) 0.0003(2) 0.0000(2)
P2A 0.0145(3) 0.0181(3) 0.0179(3) 0.0009(2) -0.0003(2) -0.0004(2)
N1A 0.0209(10) 0.0309(12) 0.0226(11) -0.0011(9) 0.0017(9) -0.0023(9)
N2A 0.0299(12) 0.0453(14) 0.0250(12) 0.0121(11) -0.0020(10) -0.0010(11)
N3A 0.0274(11) 0.0366(13) 0.0273(12) -0.0029(10) -0.0068(9) -0.0026(10)
N4A 0.0255(11) 0.0289(12) 0.0270(12) 0.0037(9) 0.0071(9) -0.0024(9)
C10A 0.0169(11) 0.0238(12) 0.0171(11) 0.0022(9) -0.0002(9) -0.0018(9)
C11A 0.0202(12) 0.0241(12) 0.0174(11) -0.0012(9) -0.0038(9) 0.0008(10)
C12A 0.0224(12) 0.0223(12) 0.0219(12) -0.0013(10) -0.0008(10) -0.0002(10)
C13A 0.0264(14) 0.0369(15) 0.0340(15) -0.0076(12) -0.0027(12) -0.0103(11)
C14A 0.0426(16) 0.0380(16) 0.0341(15) -0.0160(13) -0.0069(13) -0.0040(13)
C15A 0.0359(15) 0.0494(18) 0.0276(14) -0.0166(14) 0.0023(12) 0.0028(13)
C16A 0.0225(13) 0.0407(16) 0.0293(14) -0.0087(12) 0.0015(11) -0.0009(11)
C17A 0.0261(14) 0.0417(16) 0.0358(16) -0.0050(13) -0.0023(12) 0.0077(12)
C18A 0.0363(16) 0.0481(18) 0.0325(16) 0.0042(14) 0.0022(13) -0.0077(13)
C21A 0.0193(12) 0.0207(12) 0.0238(13) 0.0001(10) -0.0055(10) 0.0002(9)
C22A 0.0243(13) 0.0281(14) 0.0280(14) 0.0067(11) -0.0087(11) -0.0029(11)
C23A 0.0427(17) 0.0327(16) 0.0446(18) 0.0140(14) -0.0156(14) 0.0012(13)
C24A 0.056(2) 0.0275(16) 0.059(2) -0.0049(15) -0.0265(17) 0.0123(14)
C25A 0.0427(17) 0.0411(17) 0.0388(17) -0.0096(14) -0.0097(14) 0.0151(14)
C26A 0.0281(14) 0.0339(15) 0.0260(13) -0.0042(11) -0.0058(11) 0.0068(11)
C27A 0.049(2) 0.074(3) 0.047(2) 0.0275(19) 0.0043(17) -0.0103(18)
C28A 0.0468(18) 0.056(2) 0.0253(15) 0.0055(14) -0.0041(13) 0.0033(15)
C31A 0.0179(11) 0.0209(12) 0.0247(12) -0.0018(10) 0.0015(9) -0.0015(9)
C32A 0.0208(12) 0.0259(13) 0.0313(14) -0.0055(11) 0.0018(11) -0.0038(10)
C33A 0.0309(14) 0.0323(15) 0.0399(16) -0.0126(13) -0.0006(13) -0.0049(12)
C34A 0.0354(15) 0.0229(13) 0.057(2) -0.0121(14) 0.0084(15) -0.0035(11)
C35A 0.0326(15) 0.0221(13) 0.0463(17) 0.0054(12) 0.0059(13) 0.0013(11)
C36A 0.0233(13) 0.0236(12) 0.0312(14) -0.0015(11) 0.0040(11) 0.0017(10)
C37A 0.0341(16) 0.0537(19) 0.0439(18) -0.0069(15) -0.0124(14) 0.0048(14)
C38A 0.0456(18) 0.055(2) 0.0300(16) -0.0094(14) -0.0040(13) -0.0133(15)
C41A 0.0156(11) 0.0233(12) 0.0212(12) -0.0025(10) -0.0011(9) 0.0017(9)
C42A 0.0198(12) 0.0253(12) 0.0250(13) -0.0012(10) 0.0005(10) 0.0005(10)
C43A 0.0188(13) 0.0372(15) 0.0362(16) 0.0001(12) 0.0093(11) -0.0017(11)
C44A 0.0184(12) 0.0439(16) 0.0412(17) 0.0012(13) -0.0009(12) 0.0063(11)
C45A 0.0261(12) 0.0318(13) 0.0305(14) 0.0047(12) -0.0062(12) 0.0046(10)
C46A 0.0198(11) 0.0299(12) 0.0250(12) 0.0019(12) -0.0007(11) -0.0001(9)
C47A 0.0341(16) 0.0328(16) 0.055(2) 0.0085(14) 0.0043(14) -0.0074(12)
C48A 0.062(2) 0.0458(19) 0.0334(17) 0.0099(14) 0.0118(16) 0.0055(16)
C50A 0.0460(17) 0.0310(15) 0.0283(15) -0.0063(12) 0.0057(13) 0.0049(13)
C51A 0.0264(13) 0.0258(13) 0.0207(12) 0.0061(10) 0.0066(10) -0.0015(10)
C52A 0.0223(12) 0.0288(14) 0.0243(13) 0.0046(10) 0.0037(10) -0.0054(10)
C53A 0.0222(12) 0.0337(14) 0.0198(12) 0.0044(11) 0.0046(10) 0.0038(10)
C54A 0.0303(13) 0.0304(14) 0.0182(12) 0.0000(11) 0.0081(11) 0.0009(11)
C55A 0.0259(13) 0.0357(15) 0.0137(11) -0.0017(10) 0.0023(10) -0.0044(11)
C56A 0.0214(12) 0.0337(14) 0.0164(12) 0.0040(10) 0.0030(10) -0.0005(10)
C57A 0.0374(15) 0.0271(14) 0.0343(16) 0.0104(12) 0.0076(12) 0.0028(12)
C58A 0.085(3) 0.0388(19) 0.045(2) 0.0215(16) 0.0073(19) -0.0015(18)
C59A 0.0417(16) 0.0252(14) 0.0547(19) 0.0013(13) 0.0130(14) -0.0056(13)
RuB 0.01656(8) 0.02486(9) 0.01821(8) 0.00217(9) 0.00104(8) 0.00117(7)
Cl1B 0.0343(3) 0.0262(3) 0.0267(3) 0.0040(3) 0.0041(3) -0.0012(3)
P1B 0.0160(3) 0.0265(3) 0.0191(3) 0.0026(3) -0.0019(2) 0.0007(2)
P2B 0.0155(3) 0.0249(3) 0.0190(3) 0.0028(3) -0.0008(2) 0.0009(2)
N1B 0.0169(10) 0.0417(13) 0.0283(12) 0.0047(10) 0.0009(9) 0.0010(9)
N2B 0.0297(13) 0.0598(17) 0.0448(15) -0.0239(14) -0.0067(12) 0.0086(12)
N3B 0.0352(14) 0.076(2) 0.0284(13) 0.0072(13) -0.0082(11) 0.0109(13)
N4B 0.0260(11) 0.0265(12) 0.0287(12) -0.0032(9) 0.0038(9) 0.0017(9)
C10B 0.0173(11) 0.0316(14) 0.0203(12) 0.0006(10) -0.0006(9) 0.0007(10)
C11B 0.0178(12) 0.0323(14) 0.0206(12) 0.0013(10) -0.0020(10) 0.0008(10)
C12B 0.0211(12) 0.0304(14) 0.0262(13) 0.0030(11) -0.0029(10) 0.0029(10)
C13B 0.0239(14) 0.0470(17) 0.0353(16) 0.0081(13) -0.0040(12) 0.0103(12)
C14B 0.0363(17) 0.058(2) 0.0304(15) 0.0156(14) -0.0057(12) 0.0081(15)
C15B 0.0359(17) 0.064(2) 0.0254(14) 0.0161(15) 0.0040(12) 0.0080(15)
C16B 0.0218(13) 0.0527(18) 0.0273(15) 0.0096(13) 0.0005(11) 0.0032(12)
C17B 0.0328(17) 0.087(3) 0.0424(19) 0.0152(18) -0.0066(14) -0.0223(17)
C18B 0.0515(19) 0.059(2) 0.0342(17) 0.0056(15) 0.0070(15) 0.0241(17)
C21B 0.0256(13) 0.0280(14) 0.0301(14) 0.0008(11) -0.0103(11) -0.0007(11)
C22B 0.0263(14) 0.0410(17) 0.0409(17) -0.0081(14) -0.0111(13) 0.0021(12)
C23B 0.056(2) 0.0403(19) 0.061(2) -0.0136(17) -0.0238(19) 0.0015(16)
C24B 0.073(3) 0.0329(18) 0.074(3) 0.0090(18) -0.035(2) -0.0216(17)
C25B 0.055(2) 0.054(2) 0.049(2) 0.0154(17) -0.0185(17) -0.0279(17)
C26B 0.0394(16) 0.0403(16) 0.0332(15) 0.0059(13) -0.0070(13) -0.0130(13)
C27B 0.048(2) 0.108(4) 0.063(3) -0.043(2) -0.0113(19) 0.031(2)
C28B 0.046(2) 0.066(2) 0.0381(18) -0.0120(17) -0.0024(15) 0.0006(17)
C31B 0.0178(11) 0.0314(13) 0.0328(14) 0.0082(12) 0.0045(10) 0.0038(10)
C32B 0.0237(13) 0.0495(19) 0.0402(17) 0.0230(14) 0.0053(12) 0.0093(12)
C33B 0.0395(18) 0.063(2) 0.065(2) 0.038(2) 0.0017(17) 0.0137(17)
C34B 0.0411(19) 0.043(2) 0.098(3) 0.035(2) 0.011(2) 0.0105(16)
C35B 0.0446(19) 0.0298(17) 0.081(3) 0.0051(16) 0.0152(18) -0.0007(14)
C36B 0.0358(16) 0.0318(16) 0.0514(19) 0.0091(14) 0.0081(14) -0.0001(12)
C37B 0.0317(17) 0.086(3) 0.052(2) 0.011(2) -0.0221(15) 0.0018(17)
C38B 0.067(3) 0.130(4) 0.0282(18) 0.019(2) -0.0066(17) 0.038(3)
C41B 0.0164(11) 0.0304(13) 0.0219(12) -0.0001(10) -0.0003(10) -0.0006(10)
C42B 0.0199(11) 0.0324(14) 0.0268(14) -0.0042(11) 0.0018(10) -0.0002(10)
C43B 0.0213(13) 0.0492(18) 0.0411(17) -0.0108(14) 0.0101(12) -0.0052(12)
C44B 0.0239(14) 0.0553(19) 0.0454(18) -0.0113(15) 0.0035(13) -0.0135(13)
C45B 0.0277(13) 0.0450(17) 0.0343(16) -0.0132(13) 0.0018(12) -0.0106(12)
C46B 0.0242(12) 0.0397(15) 0.0229(14) -0.0045(11) 0.0029(10) -0.0010(11)
C47B 0.0405(17) 0.0354(16) 0.051(2) -0.0029(14) 0.0010(15) 0.0085(13)
C48B 0.0370(16) 0.0443(17) 0.0292(15) -0.0067(13) 0.0057(13) 0.0012(13)
C50B 0.082(3) 0.0377(18) 0.0353(18) 0.0113(14) -0.0005(17) -0.0093(18)
C51B 0.0309(14) 0.0335(15) 0.0229(13) -0.0045(11) 0.0081(11) -0.0002(11)
C52B 0.0250(13) 0.0352(15) 0.0277(14) 0.0002(11) 0.0052(11) 0.0047(11)
C53B 0.0255(13) 0.0460(17) 0.0231(13) -0.0009(12) 0.0057(11) -0.0025(12)
C54B 0.0416(16) 0.0392(16) 0.0204(13) 0.0007(12) 0.0077(12) -0.0056(13)
C55B 0.0365(15) 0.0427(17) 0.0159(12) 0.0030(11) 0.0027(11) 0.0116(13)
C56B 0.0256(13) 0.0376(15) 0.0215(13) -0.0014(11) 0.0038(10) -0.0015(12)
C57B 0.0460(18) 0.0296(15) 0.0384(17) -0.0045(13) 0.0115(14) -0.0043(13)
C58B 0.119(4) 0.043(2) 0.055(2) -0.0144(18) 0.004(2) -0.007(2)
C59B 0.050(2) 0.0350(18) 0.070(2) 0.0040(16) 0.0159(18) 0.0089(15)
Cl2A 0.0317(3) 0.0565(5) 0.0245(3) -0.0016(3) -0.0007(3) 0.0146(3)
Cl2B 0.0402(4) 0.0432(4) 0.0315(4) 0.0034(3) 0.0093(3) -0.0097(3)

loop_
_atom_type_symbol
_atom_type_description
_atom_type_scat_dispersion_real
_atom_type_scat_dispersion_imag
_atom_type_scat_source
C C 0.0033 0.0016 'International Tables Vol C Tables 4.2.6.8 and 6.1.1.4'
H H 0.0000 0.0000 'International Tables Vol C Tables 4.2.6.8 and 6.1.1.4'
N N 0.0061 0.0033 'International Tables Vol C Tables 4.2.6.8 and 6.1.1.4'
P P 0.1023 0.0942 'International Tables Vol C Tables 4.2.6.8 and 6.1.1.4'
Cl Cl 0.1484 0.1585 'International Tables Vol C Tables 4.2.6.8 and 6.1.1.4'
Ru Ru -1.2594 0.8363 'International Tables Vol C Tables 4.2.6.8 and 6.1.1.4'

loop_
_geom_angle_atom_site_label_1
_geom_angle_atom_site_label_2
_geom_angle_atom_site_label_3
_geom_angle
_geom_angle_site_symmetry_1
_geom_angle_site_symmetry_3
_geom_angle_publ_flag
C55A RuA C53A 66.39(9) . . ?
C55A RuA C56A 36.96(10) . . ?
C53A RuA C56A 77.77(9) . . ?
C55A RuA C54A 37.53(10) . . ?
C53A RuA C54A 36.62(9) . . ?
C56A RuA C54A 66.83(9) . . ?
C55A RuA C52A 77.82(10) . . ?
C53A RuA C52A 36.56(9) . . ?
C56A RuA C52A 65.18(9) . . ?
C54A RuA C52A 66.01(10) . . ?
C55A RuA C51A 66.11(10) . . ?
C53A RuA C51A 65.64(9) . . ?
C56A RuA C51A 36.32(9) . . ?
C54A RuA C51A 78.31(9) . . ?
C52A RuA C51A 36.04(9) . . ?
C55A RuA P2A 94.10(7) . . ?
C53A RuA P2A 139.82(7) . . ?
C56A RuA P2A 108.15(7) . . ?
C54A RuA P2A 107.63(7) . . ?
C52A RuA P2A 171.92(7) . . ?
C51A RuA P2A 139.90(7) . . ?
C55A RuA P1A 142.18(7) . . ?
C53A RuA P1A 102.38(7) . . ?
C56A RuA P1A 179.00(7) . . ?
C54A RuA P1A 112.69(7) . . ?
C52A RuA P1A 115.53(7) . . ?
C51A RuA P1A 144.65(7) . . ?
P2A RuA P1A 71.09(2) . . ?
C55A RuA Cl1A 134.63(7) . . ?
C53A RuA Cl1A 135.43(7) . . ?
C56A RuA Cl1A 101.01(7) . . ?
C54A RuA Cl1A 165.27(7) . . ?
C52A RuA Cl1A 101.87(7) . . ?
C51A RuA Cl1A 86.96(7) . . ?
P2A RuA Cl1A 83.60(2) . . ?
P1A RuA Cl1A 79.60(2) . . ?
C11A P1A C21A 106.55(11) . . ?
C11A P1A C10A 108.26(11) . . ?
C21A P1A C10A 103.68(11) . . ?
C11A P1A RuA 120.31(8) . . ?
C21A P1A RuA 122.58(8) . . ?
C10A P1A RuA 91.89(7) . . ?
C41A P2A C31A 105.75(11) . . ?
C41A P2A C10A 107.41(11) . . ?
C31A P2A C10A 107.44(11) . . ?
C41A P2A RuA 117.79(8) . . ?
C31A P2A RuA 122.70(8) . . ?
C10A P2A RuA 93.67(8) . . ?
C12A N1A C18A 113.1(2) . . ?
C12A N1A C17A 112.0(2) . . ?
C18A N1A C17A 109.6(2) . . ?
C22A N2A C28A 111.1(2) . . ?
C22A N2A C27A 115.2(3) . . ?
C28A N2A C27A 110.1(2) . . ?
C32A N3A C37A 112.0(2) . . ?
C32A N3A C38A 112.1(2) . . ?
C37A N3A C38A 108.4(2) . . ?
C42A N4A C48A 111.8(2) . . ?
C42A N4A C47A 111.3(2) . . ?
C48A N4A C47A 111.1(2) . . ?
P2A C10A P1A 95.85(11) . . ?
C12A C11A C16A 118.6(2) . . ?
C12A C11A P1A 119.72(18) . . ?
C16A C11A P1A 121.73(19) . . ?
C11A C12A C13A 119.9(2) . . ?
C11A C12A N1A 117.7(2) . . ?
C13A C12A N1A 122.4(2) . . ?
C14A C13A C12A 120.4(2) . . ?
C13A C14A C15A 120.1(3) . . ?
C16A C15A C14A 119.8(3) . . ?
C15A C16A C11A 121.3(2) . . ?
C26A C21A C22A 119.7(2) . . ?
C26A C21A P1A 117.48(19) . . ?
C22A C21A P1A 122.8(2) . . ?
C23A C22A C21A 118.7(3) . . ?
C23A C22A N2A 121.2(3) . . ?
C21A C22A N2A 120.2(2) . . ?
C24A C23A C22A 120.4(3) . . ?
C25A C24A C23A 121.0(3) . . ?
C24A C25A C26A 119.1(3) . . ?
C21A C26A C25A 120.7(3) . . ?
C36A C31A C32A 118.4(2) . . ?
C36A C31A P2A 117.85(19) . . ?
C32A C31A P2A 123.73(19) . . ?
C33A C32A C31A 119.0(3) . . ?
C33A C32A N3A 120.4(2) . . ?
C31A C32A N3A 120.6(2) . . ?
C34A C33A C32A 121.5(3) . . ?
C35A C34A C33A 119.5(3) . . ?
C34A C35A C36A 120.0(3) . . ?
C35A C36A C31A 121.5(3) . . ?
C46A C41A C42A 120.0(2) . . ?
C46A C41A P2A 119.12(18) . . ?
C42A C41A P2A 120.91(18) . . ?
C43A C42A C41A 118.9(2) . . ?
C43A C42A N4A 121.9(2) . . ?
C41A C42A N4A 119.2(2) . . ?
C44A C43A C42A 120.6(2) . . ?
C45A C44A C43A 120.2(2) . . ?
C44A C45A C46A 119.7(2) . . ?
C41A C46A C45A 120.6(2) . . ?
C52A C51A C56A 118.5(2) . . ?
C52A C51A C57A 123.6(2) . . ?
C56A C51A C57A 117.9(2) . . ?
C52A C51A RuA 70.91(14) . . ?
C56A C51A RuA 69.81(14) . . ?
C57A C51A RuA 129.96(18) . . ?
C51A C52A C53A 120.8(2) . . ?
C51A C52A RuA 73.05(14) . . ?
C53A C52A RuA 70.50(14) . . ?
C54A C53A C52A 121.4(2) . . ?
C54A C53A RuA 72.24(14) . . ?
C52A C53A RuA 72.94(14) . . ?
C53A C54A C55A 117.1(2) . . ?
C53A C54A C50A 123.1(2) . . ?
C55A C54A C50A 119.9(3) . . ?
C53A C54A RuA 71.14(14) . . ?
C55A C54A RuA 68.68(14) . . ?
C50A C54A RuA 132.32(19) . . ?
C56A C55A C54A 121.8(2) . . ?
C56A C55A RuA 73.82(14) . . ?
C54A C55A RuA 73.79(14) . . ?
C55A C56A C51A 120.3(2) . . ?
C55A C56A RuA 69.22(14) . . ?
C51A C56A RuA 73.88(14) . . ?
C51A C57A C59A 114.5(2) . . ?
C51A C57A C58A 108.8(2) . . ?
C59A C57A C58A 111.8(3) . . ?
C55B RuB C53B 65.88(10) . . ?
C55B RuB C56B 37.27(11) . . ?
C53B RuB C56B 77.72(10) . . ?
C55B RuB C54B 37.34(11) . . ?
C53B RuB C54B 36.33(11) . . ?
C56B RuB C54B 67.07(10) . . ?
C55B RuB C52B 77.21(10) . . ?
C53B RuB C52B 36.24(10) . . ?
C56B RuB C52B 64.98(10) . . ?
C54B RuB C52B 65.47(10) . . ?
C55B RuB C51B 65.57(10) . . ?
C53B RuB C51B 65.26(10) . . ?
C56B RuB C51B 35.86(10) . . ?
C54B RuB C51B 77.78(10) . . ?
C52B RuB C51B 36.01(10) . . ?
C55B RuB P2B 93.63(8) . . ?
C53B RuB P2B 143.38(8) . . ?
C56B RuB P2B 104.75(7) . . ?
C54B RuB P2B 109.99(8) . . ?
C52B RuB P2B 169.62(7) . . ?
C51B RuB P2B 135.36(7) . . ?
C55B RuB P1B 137.68(8) . . ?
C53B RuB P1B 102.74(7) . . ?
C56B RuB P1B 174.31(8) . . ?
C54B RuB P1B 109.88(8) . . ?
C52B RuB P1B 118.68(7) . . ?
C51B RuB P1B 149.41(7) . . ?
P2B RuB P1B 71.43(2) . . ?
C55B RuB Cl1B 139.24(8) . . ?
C53B RuB Cl1B 131.07(8) . . ?
C56B RuB Cl1B 103.97(7) . . ?
C54B RuB Cl1B 164.21(8) . . ?
C52B RuB Cl1B 99.17(7) . . ?
C51B RuB Cl1B 87.52(7) . . ?
P2B RuB Cl1B 84.52(2) . . ?
P1B RuB Cl1B 80.09(2) . . ?
C11B P1B C21B 103.87(12) . . ?
C11B P1B C10B 105.91(11) . . ?
C21B P1B C10B 106.38(12) . . ?
C11B P1B RuB 123.00(9) . . ?
C21B P1B RuB 122.38(9) . . ?
C10B P1B RuB 92.03(8) . . ?
C41B P2B C10B 106.31(11) . . ?
C41B P2B C31B 105.40(11) . . ?
C10B P2B C31B 107.84(13) . . ?
C41B P2B RuB 119.29(9) . . ?
C10B P2B RuB 94.12(8) . . ?
C31B P2B RuB 121.70(8) . . ?
C12B N1B C17B 112.7(2) . . ?
C12B N1B C18B 111.7(2) . . ?
C17B N1B C18B 110.9(3) . . ?
C22B N2B C27B 114.5(3) . . ?
C22B N2B C28B 111.3(2) . . ?
C27B N2B C28B 109.7(3) . . ?
C32B N3B C37B 112.1(3) . . ?
C32B N3B C38B 114.1(3) . . ?
C37B N3B C38B 107.1(3) . . ?
C42B N4B C47B 112.3(2) . . ?
C42B N4B C48B 112.2(2) . . ?
C47B N4B C48B 110.6(2) . . ?
P2B C10B P1B 97.43(12) . . ?
C12B C11B C16B 119.0(2) . . ?
C12B C11B P1B 117.9(2) . . ?
C16B C11B P1B 122.8(2) . . ?
C11B C12B C13B 119.8(2) . . ?
C11B C12B N1B 117.2(2) . . ?
C13B C12B N1B 123.1(2) . . ?
C14B C13B C12B 120.8(3) . . ?
C15B C14B C13B 119.4(3) . . ?
C14B C15B C16B 120.4(3) . . ?
C15B C16B C11B 120.6(3) . . ?
C26B C21B C22B 118.9(3) . . ?
C26B C21B P1B 117.6(2) . . ?
C22B C21B P1B 123.5(2) . . ?
C21B C22B C23B 119.0(3) . . ?
C21B C22B N2B 120.0(3) . . ?
C23B C22B N2B 121.0(3) . . ?
C24B C23B C22B 120.2(3) . . ?
C25B C24B C23B 121.1(3) . . ?
C26B C25B C24B 118.8(4) . . ?
C25B C26B C21B 121.8(3) . . ?
C36B C31B C32B 119.2(3) . . ?
C36B C31B P2B 119.3(2) . . ?
C32B C31B P2B 121.5(2) . . ?
C33B C32B C31B 117.9(3) . . ?
C33B C32B N3B 121.7(3) . . ?
C31B C32B N3B 120.4(2) . . ?
C34B C33B C32B 122.0(3) . . ?
C33B C34B C35B 120.3(3) . . ?
C34B C35B C36B 119.1(4) . . ?
C31B C36B C35B 121.4(3) . . ?
C46B C41B C42B 119.8(2) . . ?
C46B C41B P2B 119.81(19) . . ?
C42B C41B P2B 120.31(19) . . ?
C41B C42B C43B 119.0(2) . . ?
C41B C42B N4B 119.8(2) . . ?
C43B C42B N4B 121.1(2) . . ?
C44B C43B C42B 120.7(3) . . ?
C45B C44B C43B 120.5(3) . . ?
C44B C45B C46B 119.4(3) . . ?
C45B C46B C41B 120.6(2) . . ?
C56B C51B C52B 118.9(3) . . ?
C56B C51B C57B 118.0(3) . . ?
C52B C51B C57B 123.0(3) . . ?
C56B C51B RuB 69.89(15) . . ?
C52B C51B RuB 70.54(15) . . ?
C57B C51B RuB 131.04(19) . . ?
C53B C52B C51B 121.0(3) . . ?
C53B C52B RuB 70.76(15) . . ?
C51B C52B RuB 73.45(15) . . ?
C52B C53B C54B 121.7(3) . . ?
C52B C53B RuB 73.00(15) . . ?
C54B C53B RuB 72.70(16) . . ?
C53B C54B C55B 116.3(3) . . ?
C53B C54B C50B 123.1(3) . . ?
C55B C54B C50B 120.5(3) . . ?
C53B C54B RuB 70.97(16) . . ?
C55B C54B RuB 67.98(15) . . ?
C50B C54B RuB 134.4(2) . . ?
C56B C55B C54B 122.9(3) . . ?
C56B C55B RuB 74.28(15) . . ?
C54B C55B RuB 74.68(16) . . ?
C51B C56B C55B 118.9(3) . . ?
C51B C56B RuB 74.25(16) . . ?
C55B C56B RuB 68.45(15) . . ?
C59B C57B C51B 114.7(3) . . ?
C59B C57B C58B 111.3(3) . . ?
C51B C57B C58B 109.5(3) . . ?

loop_
_geom_bond_atom_site_label_1
_geom_bond_atom_site_label_2
_geom_bond_distance
_geom_bond_site_symmetry_2
_geom_bond_publ_flag
RuA C55A 2.185(2) . ?
RuA C53A 2.238(2) . ?
RuA C56A 2.245(2) . ?
RuA C54A 2.252(3) . ?
RuA C52A 2.270(2) . ?
RuA C51A 2.298(2) . ?
RuA P2A 2.3313(6) . ?
RuA P1A 2.3778(6) . ?
RuA Cl1A 2.3938(6) . ?
P1A C11A 1.821(2) . ?
P1A C21A 1.830(2) . ?
P1A C10A 1.849(2) . ?
P2A C41A 1.829(2) . ?
P2A C31A 1.834(2) . ?
P2A C10A 1.839(2) . ?
N1A C12A 1.438(3) . ?
N1A C18A 1.458(3) . ?
N1A C17A 1.472(3) . ?
N2A C22A 1.439(4) . ?
N2A C28A 1.459(4) . ?
N2A C27A 1.461(4) . ?
N3A C32A 1.440(4) . ?
N3A C37A 1.462(4) . ?
N3A C38A 1.468(4) . ?
N4A C42A 1.443(3) . ?
N4A C48A 1.457(4) . ?
N4A C47A 1.466(4) . ?
C11A C12A 1.390(3) . ?
C11A C16A 1.394(4) . ?
C12A C13A 1.401(4) . ?
C13A C14A 1.373(4) . ?
C14A C15A 1.382(4) . ?
C15A C16A 1.375(4) . ?
C21A C26A 1.387(4) . ?
C21A C22A 1.403(4) . ?
C22A C23A 1.398(4) . ?
C23A C24A 1.382(5) . ?
C24A C25A 1.372(5) . ?
C25A C26A 1.397(4) . ?
C31A C36A 1.402(4) . ?
C31A C32A 1.403(3) . ?
C32A C33A 1.397(4) . ?
C33A C34A 1.384(4) . ?
C34A C35A 1.376(4) . ?
C35A C36A 1.378(4) . ?
C41A C46A 1.387(3) . ?
C41A C42A 1.400(3) . ?
C42A C43A 1.392(3) . ?
C43A C44A 1.389(4) . ?
C44A C45A 1.380(4) . ?
C45A C46A 1.389(3) . ?
C50A C54A 1.510(4) . ?
C51A C52A 1.413(4) . ?
C51A C56A 1.416(4) . ?
C51A C57A 1.514(4) . ?
C52A C53A 1.414(4) . ?
C53A C54A 1.411(4) . ?
C54A C55A 1.429(4) . ?
C55A C56A 1.405(4) . ?
C57A C59A 1.521(4) . ?
C57A C58A 1.521(4) . ?
RuB C55B 2.172(3) . ?
RuB C53B 2.238(3) . ?
RuB C56B 2.248(3) . ?
RuB C54B 2.260(3) . ?
RuB C52B 2.266(3) . ?
RuB C51B 2.304(3) . ?
RuB P2B 2.3319(6) . ?
RuB P1B 2.3851(7) . ?
RuB Cl1B 2.3928(6) . ?
P1B C11B 1.823(3) . ?
P1B C21B 1.824(3) . ?
P1B C10B 1.839(2) . ?
P2B C41B 1.819(2) . ?
P2B C10B 1.826(2) . ?
P2B C31B 1.827(3) . ?
N1B C12B 1.439(3) . ?
N1B C17B 1.456(4) . ?
N1B C18B 1.460(4) . ?
N2B C22B 1.442(4) . ?
N2B C27B 1.454(4) . ?
N2B C28B 1.461(4) . ?
N3B C32B 1.428(4) . ?
N3B C37B 1.476(4) . ?
N3B C38B 1.481(4) . ?
N4B C42B 1.442(3) . ?
N4B C47B 1.464(4) . ?
N4B C48B 1.469(4) . ?
C11B C12B 1.384(3) . ?
C11B C16B 1.394(4) . ?
C12B C13B 1.391(4) . ?
C13B C14B 1.380(4) . ?
C14B C15B 1.376(4) . ?
C15B C16B 1.379(4) . ?
C21B C26B 1.398(4) . ?
C21B C22B 1.400(4) . ?
C22B C23B 1.406(5) . ?
C23B C24B 1.384(6) . ?
C24B C25B 1.380(6) . ?
C25B C26B 1.380(4) . ?
C31B C36B 1.385(4) . ?
C31B C32B 1.410(4) . ?
C32B C33B 1.403(4) . ?
C33B C34B 1.358(6) . ?
C34B C35B 1.378(6) . ?
C35B C36B 1.392(4) . ?
C41B C46B 1.391(4) . ?
C41B C42B 1.393(3) . ?
C42B C43B 1.394(4) . ?
C43B C44B 1.380(4) . ?
C44B C45B 1.378(4) . ?
C45B C46B 1.390(4) . ?
C50B C54B 1.500(4) . ?
C51B C56B 1.403(4) . ?
C51B C52B 1.413(4) . ?
C51B C57B 1.516(4) . ?
C52B C53B 1.401(4) . ?
C53B C54B 1.402(4) . ?
C54B C55B 1.421(4) . ?
C55B C56B 1.414(4) . ?
C57B C59B 1.510(5) . ?
C57B C58B 1.533(5) . ?

loop_
_geom_torsion_atom_site_label_1
_geom_torsion_atom_site_label_2
_geom_torsion_atom_site_label_3
_geom_torsion_atom_site_label_4
_geom_torsion
_geom_torsion_site_symmetry_1
_geom_torsion_site_symmetry_2
_geom_torsion_site_symmetry_3
_geom_torsion_site_symmetry_4
_geom_torsion_publ_flag
C55A RuA P1A C11A -157.58(14) . . . . ?
C53A RuA P1A C11A -90.29(11) . . . . ?
C56A RuA P1A C11A 171(100) . . . . ?
C54A RuA P1A C11A -127.26(12) . . . . ?
C52A RuA P1A C11A -54.04(12) . . . . ?
C51A RuA P1A C11A -25.14(15) . . . . ?
P2A RuA P1A C11A 130.98(9) . . . . ?
Cl1A RuA P1A C11A 44.24(9) . . . . ?
C55A RuA P1A C21A -17.64(15) . . . . ?
C53A RuA P1A C21A 49.65(12) . . . . ?
C56A RuA P1A C21A -49(4) . . . . ?
C54A RuA P1A C21A 12.67(12) . . . . ?
C52A RuA P1A C21A 85.89(12) . . . . ?
C51A RuA P1A C21A 114.79(14) . . . . ?
P2A RuA P1A C21A -89.09(10) . . . . ?
Cl1A RuA P1A C21A -175.82(10) . . . . ?
C55A RuA P1A C10A 89.94(14) . . . . ?
C53A RuA P1A C10A 157.23(10) . . . . ?
C56A RuA P1A C10A 59(4) . . . . ?
C54A RuA P1A C10A 120.25(11) . . . . ?
C52A RuA P1A C10A -166.53(11) . . . . ?
C51A RuA P1A C10A -137.63(14) . . . . ?
P2A RuA P1A C10A 18.49(8) . . . . ?
Cl1A RuA P1A C10A -68.24(8) . . . . ?
C55A RuA P2A C41A 85.14(11) . . . . ?
C53A RuA P2A C41A 142.62(13) . . . . ?
C56A RuA P2A C41A 50.18(11) . . . . ?
C54A RuA P2A C41A 120.89(11) . . . . ?
C52A RuA P2A C41A 83.7(5) . . . . ?
C51A RuA P2A C41A 28.17(14) . . . . ?
P1A RuA P2A C41A -130.51(9) . . . . ?
Cl1A RuA P2A C41A -49.34(9) . . . . ?
C55A RuA P2A C31A -49.53(12) . . . . ?
C53A RuA P2A C31A 7.95(14) . . . . ?
C56A RuA P2A C31A -84.49(12) . . . . ?
C54A RuA P2A C31A -13.78(12) . . . . ?
C52A RuA P2A C31A -51.0(5) . . . . ?
C51A RuA P2A C31A -106.50(14) . . . . ?
P1A RuA P2A C31A 94.82(10) . . . . ?
Cl1A RuA P2A C31A 175.99(10) . . . . ?
C55A RuA P2A C10A -162.99(11) . . . . ?
C53A RuA P2A C10A -105.51(13) . . . . ?
C56A RuA P2A C10A 162.05(11) . . . . ?
C54A RuA P2A C10A -127.23(11) . . . . ?
C52A RuA P2A C10A -164.5(5) . . . . ?
C51A RuA P2A C10A 140.05(13) . . . . ?
P1A RuA P2A C10A -18.63(8) . . . . ?
Cl1A RuA P2A C10A 62.53(8) . . . . ?
C41A P2A C10A P1A 143.64(11) . . . . ?
C31A P2A C10A P1A -102.99(12) . . . . ?
RuA P2A C10A P1A 22.99(9) . . . . ?
C11A P1A C10A P2A -145.34(11) . . . . ?
C21A P1A C10A P2A 101.76(12) . . . . ?
RuA P1A C10A P2A -22.48(9) . . . . ?
C21A P1A C11A C12A -68.8(2) . . . . ?
C10A P1A C11A C12A -179.8(2) . . . . ?
RuA P1A C11A C12A 76.8(2) . . . . ?
C21A P1A C11A C16A 111.2(2) . . . . ?
C10A P1A C11A C16A 0.3(3) . . . . ?
RuA P1A C11A C16A -103.2(2) . . . . ?
C16A C11A C12A C13A 0.2(4) . . . . ?
P1A C11A C12A C13A -179.8(2) . . . . ?
C16A C11A C12A N1A -179.3(2) . . . . ?
P1A C11A C12A N1A 0.8(3) . . . . ?
C18A N1A C12A C11A -128.2(3) . . . . ?
C17A N1A C12A C11A 107.4(3) . . . . ?
C18A N1A C12A C13A 52.4(3) . . . . ?
C17A N1A C12A C13A -72.1(3) . . . . ?
C11A C12A C13A C14A 0.0(4) . . . . ?
N1A C12A C13A C14A 179.5(3) . . . . ?
C12A C13A C14A C15A 0.7(5) . . . . ?
C13A C14A C15A C16A -1.6(5) . . . . ?
C14A C15A C16A C11A 1.9(5) . . . . ?
C12A C11A C16A C15A -1.2(4) . . . . ?
P1A C11A C16A C15A 178.8(2) . . . . ?
C11A P1A C21A C26A 115.2(2) . . . . ?
C10A P1A C21A C26A -130.6(2) . . . . ?
RuA P1A C21A C26A -29.3(2) . . . . ?
C11A P1A C21A C22A -68.2(2) . . . . ?
C10A P1A C21A C22A 46.0(2) . . . . ?
RuA P1A C21A C22A 147.26(18) . . . . ?
C26A C21A C22A C23A 7.3(4) . . . . ?
P1A C21A C22A C23A -169.2(2) . . . . ?
C26A C21A C22A N2A -171.1(2) . . . . ?
P1A C21A C22A N2A 12.4(3) . . . . ?
C28A N2A C22A C23A -82.9(3) . . . . ?
C27A N2A C22A C23A 43.1(4) . . . . ?
C28A N2A C22A C21A 95.5(3) . . . . ?
C27A N2A C22A C21A -138.5(3) . . . . ?
C21A C22A C23A C24A -4.2(4) . . . . ?
N2A C22A C23A C24A 174.2(3) . . . . ?
C22A C23A C24A C25A -1.6(5) . . . . ?
C23A C24A C25A C26A 4.2(5) . . . . ?
C22A C21A C26A C25A -4.8(4) . . . . ?
P1A C21A C26A C25A 171.9(2) . . . . ?
C24A C25A C26A C21A -1.0(4) . . . . ?
C41A P2A C31A C36A 119.4(2) . . . . ?
C10A P2A C31A C36A 5.0(2) . . . . ?
RuA P2A C31A C36A -101.38(19) . . . . ?
C41A P2A C31A C32A -57.5(2) . . . . ?
C10A P2A C31A C32A -172.0(2) . . . . ?
RuA P2A C31A C32A 81.7(2) . . . . ?
C36A C31A C32A C33A -3.4(3) . . . . ?
P2A C31A C32A C33A 173.5(2) . . . . ?
C36A C31A C32A N3A 176.7(2) . . . . ?
P2A C31A C32A N3A -6.4(3) . . . . ?
C37A N3A C32A C33A -76.2(3) . . . . ?
C38A N3A C32A C33A 45.9(3) . . . . ?
C37A N3A C32A C31A 103.6(3) . . . . ?
C38A N3A C32A C31A -134.2(3) . . . . ?
C31A C32A C33A C34A 1.2(4) . . . . ?
N3A C32A C33A C34A -178.9(3) . . . . ?
C32A C33A C34A C35A 1.6(4) . . . . ?
C33A C34A C35A C36A -2.1(4) . . . . ?
C34A C35A C36A C31A -0.2(4) . . . . ?
C32A C31A C36A C35A 3.0(4) . . . . ?
P2A C31A C36A C35A -174.1(2) . . . . ?
C31A P2A C41A C46A 122.5(2) . . . . ?
C10A P2A C41A C46A -123.0(2) . . . . ?
RuA P2A C41A C46A -19.0(2) . . . . ?
C31A P2A C41A C42A -56.9(2) . . . . ?
C10A P2A C41A C42A 57.6(2) . . . . ?
RuA P2A C41A C42A 161.54(17) . . . . ?
C46A C41A C42A C43A -1.4(4) . . . . ?
P2A C41A C42A C43A 178.0(2) . . . . ?
C46A C41A C42A N4A 179.3(2) . . . . ?
P2A C41A C42A N4A -1.3(3) . . . . ?
C48A N4A C42A C43A 59.1(3) . . . . ?
C47A N4A C42A C43A -65.8(3) . . . . ?
C48A N4A C42A C41A -121.6(3) . . . . ?
C47A N4A C42A C41A 113.5(3) . . . . ?
C41A C42A C43A C44A 1.1(4) . . . . ?
N4A C42A C43A C44A -179.6(3) . . . . ?
C42A C43A C44A C45A 0.0(4) . . . . ?
C43A C44A C45A C46A -0.8(4) . . . . ?
C42A C41A C46A C45A 0.6(4) . . . . ?
P2A C41A C46A C45A -178.8(2) . . . . ?
C44A C45A C46A C41A 0.5(4) . . . . ?
C55A RuA C51A C52A 102.50(17) . . . . ?
C53A RuA C51A C52A 28.79(15) . . . . ?
C56A RuA C51A C52A 131.7(2) . . . . ?
C54A RuA C51A C52A 65.08(16) . . . . ?
P2A RuA C51A C52A 168.65(12) . . . . ?
P1A RuA C51A C52A -47.8(2) . . . . ?
Cl1A RuA C51A C52A -115.04(15) . . . . ?
C55A RuA C51A C56A -29.18(15) . . . . ?
C53A RuA C51A C56A -102.90(17) . . . . ?
C54A RuA C51A C56A -66.61(15) . . . . ?
C52A RuA C51A C56A -131.7(2) . . . . ?
P2A RuA C51A C56A 36.96(19) . . . . ?
P1A RuA C51A C56A -179.52(11) . . . . ?
Cl1A RuA C51A C56A 113.28(14) . . . . ?
C55A RuA C51A C57A -139.1(3) . . . . ?
C53A RuA C51A C57A 147.1(3) . . . . ?
C56A RuA C51A C57A -110.0(3) . . . . ?
C54A RuA C51A C57A -176.6(3) . . . . ?
C52A RuA C51A C57A 118.4(3) . . . . ?
P2A RuA C51A C57A -73.0(3) . . . . ?
P1A RuA C51A C57A 70.5(3) . . . . ?
Cl1A RuA C51A C57A 3.3(2) . . . . ?
C56A C51A C52A C53A -1.1(4) . . . . ?
C57A C51A C52A C53A -179.8(2) . . . . ?
RuA C51A C52A C53A -54.0(2) . . . . ?
C56A C51A C52A RuA 52.9(2) . . . . ?
C57A C51A C52A RuA -125.9(2) . . . . ?
C55A RuA C52A C51A -65.95(16) . . . . ?
C53A RuA C52A C51A -132.6(2) . . . . ?
C56A RuA C52A C51A -29.16(15) . . . . ?
C54A RuA C52A C51A -103.58(17) . . . . ?
P2A RuA C52A C51A -64.5(5) . . . . ?
P1A RuA C52A C51A 151.62(13) . . . . ?
Cl1A RuA C52A C51A 67.60(15) . . . . ?
C55A RuA C52A C53A 66.61(16) . . . . ?
C56A RuA C52A C53A 103.40(17) . . . . ?
C54A RuA C52A C53A 28.98(15) . . . . ?
C51A RuA C52A C53A 132.6(2) . . . . ?
P2A RuA C52A C53A 68.1(5) . . . . ?
P1A RuA C52A C53A -75.81(15) . . . . ?
Cl1A RuA C52A C53A -159.84(14) . . . . ?
C51A C52A C53A C54A -0.7(4) . . . . ?
RuA C52A C53A C54A -55.9(2) . . . . ?
C51A C52A C53A RuA 55.1(2) . . . . ?
C55A RuA C53A C54A 30.37(15) . . . . ?
C56A RuA C53A C54A 67.47(16) . . . . ?
C52A RuA C53A C54A 132.1(2) . . . . ?
C51A RuA C53A C54A 103.68(17) . . . . ?
P2A RuA C53A C54A -36.3(2) . . . . ?
P1A RuA C53A C54A -111.51(14) . . . . ?
Cl1A RuA C53A C54A 160.81(12) . . . . ?
C55A RuA C53A C52A -101.72(17) . . . . ?
C56A RuA C53A C52A -64.61(16) . . . . ?
C54A RuA C53A C52A -132.1(2) . . . . ?
C51A RuA C53A C52A -28.41(15) . . . . ?
P2A RuA C53A C52A -168.34(12) . . . . ?
P1A RuA C53A C52A 116.40(14) . . . . ?
Cl1A RuA C53A C52A 28.73(19) . . . . ?
C52A C53A C54A C55A 3.5(4) . . . . ?
RuA C53A C54A C55A -52.70(19) . . . . ?
C52A C53A C54A C50A -175.0(2) . . . . ?
RuA C53A C54A C50A 128.8(2) . . . . ?
C52A C53A C54A RuA 56.2(2) . . . . ?
C55A RuA C54A C53A -130.5(2) . . . . ?
C56A RuA C54A C53A -100.92(16) . . . . ?
C52A RuA C54A C53A -28.94(15) . . . . ?
C51A RuA C54A C53A -64.67(15) . . . . ?
P2A RuA C54A C53A 156.40(13) . . . . ?
P1A RuA C54A C53A 80.04(15) . . . . ?
Cl1A RuA C54A C53A -65.1(3) . . . . ?
C53A RuA C54A C55A 130.5(2) . . . . ?
C56A RuA C54A C55A 29.58(15) . . . . ?
C52A RuA C54A C55A 101.56(17) . . . . ?
C51A RuA C54A C55A 65.82(16) . . . . ?
P2A RuA C54A C55A -73.10(15) . . . . ?
P1A RuA C54A C55A -149.47(13) . . . . ?
Cl1A RuA C54A C55A 65.4(3) . . . . ?
C55A RuA C54A C50A 111.5(3) . . . . ?
C53A RuA C54A C50A -118.0(3) . . . . ?
C56A RuA C54A C50A 141.1(3) . . . . ?
C52A RuA C54A C50A -146.9(3) . . . . ?
C51A RuA C54A C50A 177.4(3) . . . . ?
P2A RuA C54A C50A 38.4(3) . . . . ?
P1A RuA C54A C50A -37.9(3) . . . . ?
Cl1A RuA C54A C50A 176.93(18) . . . . ?
C53A C54A C55A C56A -4.6(4) . . . . ?
C50A C54A C55A C56A 173.9(2) . . . . ?
RuA C54A C55A C56A -58.5(2) . . . . ?
C53A C54A C55A RuA 53.9(2) . . . . ?
C50A C54A C55A RuA -127.5(2) . . . . ?
C53A RuA C55A C56A 101.33(16) . . . . ?
C54A RuA C55A C56A 131.0(2) . . . . ?
C52A RuA C55A C56A 64.70(15) . . . . ?
C51A RuA C55A C56A 28.70(14) . . . . ?
P2A RuA C55A C56A -115.09(14) . . . . ?
P1A RuA C55A C56A -179.14(11) . . . . ?
Cl1A RuA C55A C56A -30.05(18) . . . . ?
C53A RuA C55A C54A -29.67(15) . . . . ?
C56A RuA C55A C54A -131.0(2) . . . . ?
C52A RuA C55A C54A -66.31(15) . . . . ?
C51A RuA C55A C54A -102.30(16) . . . . ?
P2A RuA C55A C54A 113.91(14) . . . . ?
P1A RuA C55A C54A 49.9(2) . . . . ?
Cl1A RuA C55A C54A -161.05(12) . . . . ?
C54A C55A C56A C51A 3.0(4) . . . . ?
RuA C55A C56A C51A -55.6(2) . . . . ?
C54A C55A C56A RuA 58.5(2) . . . . ?
C52A C51A C56A C55A 0.0(4) . . . . ?
C57A C51A C56A C55A 178.8(2) . . . . ?
RuA C51A C56A C55A 53.4(2) . . . . ?
C52A C51A C56A RuA -53.4(2) . . . . ?
C57A C51A C56A RuA 125.4(2) . . . . ?
C53A RuA C56A C55A -66.82(15) . . . . ?
C54A RuA C56A C55A -30.00(15) . . . . ?
C52A RuA C56A C55A -103.18(16) . . . . ?
C51A RuA C56A C55A -132.1(2) . . . . ?
P2A RuA C56A C55A 71.91(14) . . . . ?
P1A RuA C56A C55A 32(4) . . . . ?
Cl1A RuA C56A C55A 158.71(13) . . . . ?
C55A RuA C56A C51A 132.1(2) . . . . ?
C53A RuA C56A C51A 65.32(15) . . . . ?
C54A RuA C56A C51A 102.14(16) . . . . ?
C52A RuA C56A C51A 28.95(14) . . . . ?
P2A RuA C56A C51A -155.95(13) . . . . ?
P1A RuA C56A C51A 164(8) . . . . ?
Cl1A RuA C56A C51A -69.15(14) . . . . ?
C52A C51A C57A C59A 22.3(4) . . . . ?
C56A C51A C57A C59A -156.4(2) . . . . ?
RuA C51A C57A C59A -70.2(3) . . . . ?
C52A C51A C57A C58A -103.5(3) . . . . ?
C56A C51A C57A C58A 77.8(3) . . . . ?
RuA C51A C57A C58A 163.9(2) . . . . ?
C55B RuB P1B C11B -160.13(15) . . . . ?
C53B RuB P1B C11B -92.09(13) . . . . ?
C56B RuB P1B C11B 174.0(7) . . . . ?
C54B RuB P1B C11B -129.28(13) . . . . ?
C52B RuB P1B C11B -57.06(13) . . . . ?
C51B RuB P1B C11B -29.52(17) . . . . ?
P2B RuB P1B C11B 125.53(10) . . . . ?
Cl1B RuB P1B C11B 38.03(10) . . . . ?
C55B RuB P1B C21B -21.51(16) . . . . ?
C53B RuB P1B C21B 46.53(13) . . . . ?
C56B RuB P1B C21B -47.4(7) . . . . ?
C54B RuB P1B C21B 9.33(13) . . . . ?
C52B RuB P1B C21B 81.55(13) . . . . ?
C51B RuB P1B C21B 109.10(17) . . . . ?
P2B RuB P1B C21B -95.86(10) . . . . ?
Cl1B RuB P1B C21B 176.64(10) . . . . ?
C55B RuB P1B C10B 89.39(14) . . . . ?
C53B RuB P1B C10B 157.43(12) . . . . ?
C56B RuB P1B C10B 63.5(7) . . . . ?
C54B RuB P1B C10B 120.23(12) . . . . ?
C52B RuB P1B C10B -167.55(12) . . . . ?
C51B RuB P1B C10B -140.01(16) . . . . ?
P2B RuB P1B C10B 15.04(9) . . . . ?
Cl1B RuB P1B C10B -72.46(9) . . . . ?
C55B RuB P2B C41B 94.02(13) . . . . ?
C53B RuB P2B C41B 147.08(15) . . . . ?
C56B RuB P2B C41B 57.91(12) . . . . ?
C54B RuB P2B C41B 128.47(12) . . . . ?
C52B RuB P2B C41B 66.2(4) . . . . ?
C51B RuB P2B C41B 35.73(14) . . . . ?
P1B RuB P2B C41B -126.48(10) . . . . ?
Cl1B RuB P2B C41B -45.12(10) . . . . ?
C55B RuB P2B C10B -154.68(12) . . . . ?
C53B RuB P2B C10B -101.62(15) . . . . ?
C56B RuB P2B C10B 169.21(11) . . . . ?
C54B RuB P2B C10B -120.23(12) . . . . ?
C52B RuB P2B C10B 177.5(4) . . . . ?
C51B RuB P2B C10B 147.03(13) . . . . ?
P1B RuB P2B C10B -15.19(9) . . . . ?
Cl1B RuB P2B C10B 66.18(9) . . . . ?
C55B RuB P2B C31B -40.76(13) . . . . ?
C53B RuB P2B C31B 12.30(17) . . . . ?
C56B RuB P2B C31B -76.87(13) . . . . ?
C54B RuB P2B C31B -6.31(13) . . . . ?
C52B RuB P2B C31B -68.6(4) . . . . ?
C51B RuB P2B C31B -99.06(15) . . . . ?
P1B RuB P2B C31B 98.73(11) . . . . ?
Cl1B RuB P2B C31B -179.91(11) . . . . ?
C41B P2B C10B P1B 141.10(12) . . . . ?
C31B P2B C10B P1B -106.26(12) . . . . ?
RuB P2B C10B P1B 18.95(11) . . . . ?
C11B P1B C10B P2B -143.69(12) . . . . ?
C21B P1B C10B P2B 106.21(13) . . . . ?
RuB P1B C10B P2B -18.47(10) . . . . ?
C21B P1B C11B C12B -60.2(2) . . . . ?
C10B P1B C11B C12B -172.0(2) . . . . ?
RuB P1B C11B C12B 84.7(2) . . . . ?
C21B P1B C11B C16B 114.4(3) . . . . ?
C10B P1B C11B C16B 2.5(3) . . . . ?
RuB P1B C11B C16B -100.7(2) . . . . ?
C16B C11B C12B C13B -2.9(4) . . . . ?
P1B C11B C12B C13B 171.9(2) . . . . ?
C16B C11B C12B N1B 177.1(3) . . . . ?
P1B C11B C12B N1B -8.1(3) . . . . ?
C17B N1B C12B C11B 126.0(3) . . . . ?
C18B N1B C12B C11B -108.4(3) . . . . ?
C17B N1B C12B C13B -54.1(4) . . . . ?
C18B N1B C12B C13B 71.6(3) . . . . ?
C11B C12B C13B C14B 3.0(5) . . . . ?
N1B C12B C13B C14B -177.0(3) . . . . ?
C12B C13B C14B C15B -0.5(5) . . . . ?
C13B C14B C15B C16B -1.9(5) . . . . ?
C14B C15B C16B C11B 2.0(5) . . . . ?
C12B C11B C16B C15B 0.4(5) . . . . ?
P1B C11B C16B C15B -174.1(2) . . . . ?
C11B P1B C21B C26B 111.9(2) . . . . ?
C10B P1B C21B C26B -136.6(2) . . . . ?
RuB P1B C21B C26B -33.3(2) . . . . ?
C11B P1B C21B C22B -65.7(2) . . . . ?
C10B P1B C21B C22B 45.8(3) . . . . ?
RuB P1B C21B C22B 149.1(2) . . . . ?
C26B C21B C22B C23B 6.0(4) . . . . ?
P1B C21B C22B C23B -176.4(2) . . . . ?
C26B C21B C22B N2B -171.7(3) . . . . ?
P1B C21B C22B N2B 5.9(4) . . . . ?
C27B N2B C22B C21B -133.0(3) . . . . ?
C28B N2B C22B C21B 101.9(3) . . . . ?
C27B N2B C22B C23B 49.4(4) . . . . ?
C28B N2B C22B C23B -75.7(4) . . . . ?
C21B C22B C23B C24B -3.8(5) . . . . ?
N2B C22B C23B C24B 173.8(3) . . . . ?
C22B C23B C24B C25B -0.9(6) . . . . ?
C23B C24B C25B C26B 3.3(5) . . . . ?
C24B C25B C26B C21B -1.0(5) . . . . ?
C22B C21B C26B C25B -3.6(4) . . . . ?
P1B C21B C26B C25B 178.6(2) . . . . ?
C41B P2B C31B C36B 121.8(2) . . . . ?
C10B P2B C31B C36B 8.6(2) . . . . ?
RuB P2B C31B C36B -98.1(2) . . . . ?
C41B P2B C31B C32B -56.8(2) . . . . ?
C10B P2B C31B C32B -170.0(2) . . . . ?
RuB P2B C31B C32B 83.2(2) . . . . ?
C36B C31B C32B C33B -2.3(4) . . . . ?
P2B C31B C32B C33B 176.4(2) . . . . ?
C36B C31B C32B N3B 179.2(3) . . . . ?
P2B C31B C32B N3B -2.2(4) . . . . ?
C37B N3B C32B C33B -75.7(4) . . . . ?
C38B N3B C32B C33B 46.3(4) . . . . ?
C37B N3B C32B C31B 102.8(3) . . . . ?
C38B N3B C32B C31B -135.3(3) . . . . ?
C31B C32B C33B C34B 0.1(5) . . . . ?
N3B C32B C33B C34B 178.6(3) . . . . ?
C32B C33B C34B C35B 1.9(5) . . . . ?
C33B C34B C35B C36B -1.8(5) . . . . ?
C32B C31B C36B C35B 2.5(4) . . . . ?
P2B C31B C36B C35B -176.2(2) . . . . ?
C34B C35B C36B C31B -0.4(5) . . . . ?
C10B P2B C41B C46B -129.1(2) . . . . ?
C31B P2B C41B C46B 116.6(2) . . . . ?
RuB P2B C41B C46B -24.6(2) . . . . ?
C10B P2B C41B C42B 54.5(2) . . . . ?
C31B P2B C41B C42B -59.8(2) . . . . ?
RuB P2B C41B C42B 158.97(18) . . . . ?
C46B C41B C42B C43B -0.9(4) . . . . ?
P2B C41B C42B C43B 175.5(2) . . . . ?
C46B C41B C42B N4B 179.7(2) . . . . ?
P2B C41B C42B N4B -3.9(3) . . . . ?
C47B N4B C42B C41B 117.5(3) . . . . ?
C48B N4B C42B C41B -117.2(3) . . . . ?
C47B N4B C42B C43B -61.9(3) . . . . ?
C48B N4B C42B C43B 63.4(3) . . . . ?
C41B C42B C43B C44B -0.1(5) . . . . ?
N4B C42B C43B C44B 179.3(3) . . . . ?
C42B C43B C44B C45B 1.0(5) . . . . ?
C43B C44B C45B C46B -0.9(5) . . . . ?
C44B C45B C46B C41B -0.2(4) . . . . ?
C42B C41B C46B C45B 1.0(4) . . . . ?
P2B C41B C46B C45B -175.4(2) . . . . ?
C55B RuB C51B C56B -30.29(16) . . . . ?
C53B RuB C51B C56B -103.74(18) . . . . ?
C54B RuB C51B C56B -67.62(17) . . . . ?
C52B RuB C51B C56B -132.5(2) . . . . ?
P2B RuB C51B C56B 38.6(2) . . . . ?
P1B RuB C51B C56B -176.14(13) . . . . ?
Cl1B RuB C51B C56B 118.19(15) . . . . ?
C55B RuB C51B C52B 102.21(18) . . . . ?
C53B RuB C51B C52B 28.76(16) . . . . ?
C56B RuB C51B C52B 132.5(2) . . . . ?
C54B RuB C51B C52B 64.88(17) . . . . ?
P2B RuB C51B C52B 171.05(13) . . . . ?
P1B RuB C51B C52B -43.6(2) . . . . ?
Cl1B RuB C51B C52B -109.31(16) . . . . ?
C55B RuB C51B C57B -140.5(3) . . . . ?
C53B RuB C51B C57B 146.1(3) . . . . ?
C56B RuB C51B C57B -110.2(3) . . . . ?
C54B RuB C51B C57B -177.8(3) . . . . ?
C52B RuB C51B C57B 117.3(3) . . . . ?
P2B RuB C51B C57B -71.6(3) . . . . ?
P1B RuB C51B C57B 73.7(3) . . . . ?
Cl1B RuB C51B C57B 8.0(3) . . . . ?
C56B C51B C52B C53B -2.3(4) . . . . ?
C57B C51B C52B C53B 178.5(3) . . . . ?
RuB C51B C52B C53B -54.6(2) . . . . ?
C56B C51B C52B RuB 52.3(2) . . . . ?
C57B C51B C52B RuB -126.9(3) . . . . ?
C55B RuB C52B C53B 66.48(17) . . . . ?
C56B RuB C52B C53B 103.86(18) . . . . ?
C54B RuB C52B C53B 28.90(16) . . . . ?
C51B RuB C52B C53B 132.3(2) . . . . ?
P2B RuB C52B C53B 95.0(4) . . . . ?
P1B RuB C52B C53B -71.26(17) . . . . ?
Cl1B RuB C52B C53B -154.92(15) . . . . ?
C55B RuB C52B C51B -65.85(17) . . . . ?
C53B RuB C52B C51B -132.3(2) . . . . ?
C56B RuB C52B C51B -28.47(16) . . . . ?
C54B RuB C52B C51B -103.42(18) . . . . ?
P2B RuB C52B C51B -37.4(5) . . . . ?
P1B RuB C52B C51B 156.41(14) . . . . ?
Cl1B RuB C52B C51B 72.75(16) . . . . ?
C51B C52B C53B C54B -0.6(4) . . . . ?
RuB C52B C53B C54B -56.4(2) . . . . ?
C51B C52B C53B RuB 55.8(2) . . . . ?
C55B RuB C53B C52B -101.57(19) . . . . ?
C56B RuB C53B C52B -64.21(17) . . . . ?
C54B RuB C53B C52B -132.1(3) . . . . ?
C51B RuB C53B C52B -28.59(16) . . . . ?
P2B RuB C53B C52B -162.49(13) . . . . ?
P1B RuB C53B C52B 121.59(15) . . . . ?
Cl1B RuB C53B C52B 33.7(2) . . . . ?
C55B RuB C53B C54B 30.50(17) . . . . ?
C56B RuB C53B C54B 67.86(17) . . . . ?
C52B RuB C53B C54B 132.1(3) . . . . ?
C51B RuB C53B C54B 103.48(19) . . . . ?
P2B RuB C53B C54B -30.4(2) . . . . ?
P1B RuB C53B C54B -106.33(16) . . . . ?
Cl1B RuB C53B C54B 165.79(13) . . . . ?
C52B C53B C54B C55B 4.3(4) . . . . ?
RuB C53B C54B C55B -52.2(2) . . . . ?
C52B C53B C54B C50B -172.3(3) . . . . ?
RuB C53B C54B C50B 131.1(3) . . . . ?
C52B C53B C54B RuB 56.5(2) . . . . ?
C55B RuB C54B C53B -130.2(3) . . . . ?
C56B RuB C54B C53B -100.68(18) . . . . ?
C52B RuB C54B C53B -28.83(16) . . . . ?
C51B RuB C54B C53B -64.65(17) . . . . ?
P2B RuB C54B C53B 161.26(15) . . . . ?
P1B RuB C54B C53B 84.49(16) . . . . ?
Cl1B RuB C54B C53B -42.8(4) . . . . ?
C53B RuB C54B C55B 130.2(3) . . . . ?
C56B RuB C54B C55B 29.52(17) . . . . ?
C52B RuB C54B C55B 101.36(19) . . . . ?
C51B RuB C54B C55B 65.55(17) . . . . ?
P2B RuB C54B C55B -68.54(17) . . . . ?
P1B RuB C54B C55B -145.32(15) . . . . ?
Cl1B RuB C54B C55B 87.4(3) . . . . ?
C55B RuB C54B C50B 111.7(4) . . . . ?
C53B RuB C54B C50B -118.1(4) . . . . ?
C56B RuB C54B C50B 141.2(4) . . . . ?
C52B RuB C54B C50B -146.9(4) . . . . ?
C51B RuB C54B C50B 177.3(3) . . . . ?
P2B RuB C54B C50B 43.2(3) . . . . ?
P1B RuB C54B C50B -33.6(3) . . . . ?
Cl1B RuB C54B C50B -160.9(2) . . . . ?
C53B C54B C55B C56B -5.6(4) . . . . ?
C50B C54B C55B C56B 171.2(3) . . . . ?
RuB C54B C55B C56B -59.2(2) . . . . ?
C53B C54B C55B RuB 53.7(2) . . . . ?
C50B C54B C55B RuB -129.6(3) . . . . ?
C53B RuB C55B C56B 101.73(18) . . . . ?
C54B RuB C55B C56B 131.5(2) . . . . ?
C52B RuB C55B C56B 65.30(16) . . . . ?
C51B RuB C55B C56B 29.20(15) . . . . ?
P2B RuB C55B C56B -109.75(15) . . . . ?
P1B RuB C55B C56B -175.90(12) . . . . ?
Cl1B RuB C55B C56B -23.9(2) . . . . ?
C53B RuB C55B C54B -29.72(16) . . . . ?
C56B RuB C55B C54B -131.5(2) . . . . ?
C52B RuB C55B C54B -66.15(17) . . . . ?
C51B RuB C55B C54B -102.25(18) . . . . ?
P2B RuB C55B C54B 118.79(16) . . . . ?
P1B RuB C55B C54B 52.6(2) . . . . ?
Cl1B RuB C55B C54B -155.40(14) . . . . ?
C52B C51B C56B C55B 1.1(4) . . . . ?
C57B C51B C56B C55B -179.6(2) . . . . ?
RuB C51B C56B C55B 53.7(2) . . . . ?
C52B C51B C56B RuB -52.6(2) . . . . ?
C57B C51B C56B RuB 126.7(2) . . . . ?
C54B C55B C56B C51B 2.9(4) . . . . ?
RuB C55B C56B C51B -56.5(2) . . . . ?
C54B C55B C56B RuB 59.4(2) . . . . ?
C55B RuB C56B C51B 130.7(2) . . . . ?
C53B RuB C56B C51B 64.55(17) . . . . ?
C54B RuB C56B C51B 101.11(18) . . . . ?
C52B RuB C56B C51B 28.58(16) . . . . ?
P2B RuB C56B C51B -153.07(14) . . . . ?
P1B RuB C56B C51B 159.7(6) . . . . ?
Cl1B RuB C56B C51B -65.15(16) . . . . ?
C53B RuB C56B C55B -66.15(17) . . . . ?
C54B RuB C56B C55B -29.58(16) . . . . ?
C52B RuB C56B C55B -102.12(17) . . . . ?
C51B RuB C56B C55B -130.7(2) . . . . ?
P2B RuB C56B C55B 76.24(16) . . . . ?
P1B RuB C56B C55B 29.1(8) . . . . ?
Cl1B RuB C56B C55B 164.15(14) . . . . ?
C56B C51B C57B C59B -162.6(3) . . . . ?
C52B C51B C57B C59B 16.6(4) . . . . ?
RuB C51B C57B C59B -75.6(3) . . . . ?
C56B C51B C57B C58B 71.4(4) . . . . ?
C52B C51B C57B C58B -109.4(4) . . . . ?
RuB C51B C57B C58B 158.4(3) . . . . ?
